data_4131832
loop_
_publ_author_name
'Yan, Yong'
'O'Connor, Alice E'
'Kanthasamy, Gopikkaa'
'Atkinson, George'
'Allan, David R.'
'Blake, Alexander J.'
'Schr\"oder, Martin'

_publ_section_title
;
 Unusual and Tunable Negative Linear Compressibility in the Metal-Organic
 Framework MFM-133(M) (M = Zr, Hf).
;
_journal_issue 11
_journal_name_full 'Journal of the American Chemical Society'
_journal_page_first 3952
_journal_page_last 3958
_journal_paper_doi 10.1021/jacs.7b11747
_journal_volume 140
_journal_year 2018
_chemical_formula_moiety 'C46 H42 O16 Hf3, 9(C5 H11 N O)'
_chemical_formula_structural
;
[Hf3 (O H)4 (O H)4] (C46 H34 O8) (C5 H11 N O)9
;
_chemical_formula_sum 'C91 H141 Hf3 N9 O25'
_chemical_formula_weight 2296.59
_chemical_name_common MFM-133(Hf)
_space_group_crystal_system tetragonal
_space_group_IT_number 128
_space_group_name_Hall '-P 4 2n'
_space_group_name_H-M_alt 'P 4/m n c'
_atom_sites_solution_hydrogens geom
_audit_creation_date 2017-09-10
_audit_creation_method
;

Olex2 1.2
(compiled 2016.02.19 svn.r3266 for OlexSys, GUI svn.r5155)
;
_cell_angle_alpha 90
_cell_angle_beta 90
_cell_angle_gamma 90
_cell_formula_units_Z 4
_cell_length_a 18.8699(9)
_cell_length_b 18.8699(9)
_cell_length_c 33.0822(13)
_cell_measurement_reflns_used 4790
_cell_measurement_temperature 120(2)
_cell_measurement_theta_max 72.2930
_cell_measurement_theta_min 3.2840
_cell_volume 11779.7(9)
_computing_cell_refinement
;
CrysAlisPro, Agilent Technologies,
Version 1.171.37.31 (release 14-01-2014 CrysAlis171 .NET)
(compiled Jan 14 2014,18:38:05)
;
_computing_data_collection
;
CrysAlisPro, Agilent Technologies,
Version 1.171.37.31 (release 14-01-2014 CrysAlis171 .NET)
(compiled Jan 14 2014,18:38:05)
;
_computing_data_reduction
;
CrysAlisPro, Agilent Technologies,
Version 1.171.37.31 (release 14-01-2014 CrysAlis171 .NET)
(compiled Jan 14 2014,18:38:05)
;
_computing_molecular_graphics 'Olex2 (Dolomanov et al., 2009)'
_computing_publication_material 'Olex2 (Dolomanov et al., 2009)'
_computing_structure_refinement 'ShelXL (Sheldrick, 2015)'
_diffrn_ambient_temperature 120(2)
_diffrn_detector_area_resol_mean 10.6296
_diffrn_measured_fraction_theta_full 0.950
_diffrn_measured_fraction_theta_max 0.929
_diffrn_measurement_device 'four-circle diffractometer'
_diffrn_measurement_device_type 'GV1000, Atlas'
_diffrn_measurement_method '\w scans'
_diffrn_radiation_type CuK\a
_diffrn_radiation_wavelength 1.54184
_diffrn_reflns_av_R_equivalents 0.0859
_diffrn_reflns_av_unetI/netI 0.0728
_diffrn_reflns_Laue_measured_fraction_full 0.950
_diffrn_reflns_Laue_measured_fraction_max 0.929
_diffrn_reflns_limit_h_max 23
_diffrn_reflns_limit_h_min -19
_diffrn_reflns_limit_k_max 9
_diffrn_reflns_limit_k_min -20
_diffrn_reflns_limit_l_max 39
_diffrn_reflns_limit_l_min -40
_diffrn_reflns_number 25186
_diffrn_reflns_point_group_measured_fraction_full 0.950
_diffrn_reflns_point_group_measured_fraction_max 0.929
_diffrn_reflns_theta_full 67.684
_diffrn_reflns_theta_max 74.648
_diffrn_reflns_theta_min 3.312
_diffrn_source 'rotating-anode X-ray tube'
_diffrn_source_type 'GV1000 (Cu) X-ray Source'
_exptl_absorpt_coefficient_mu 5.278
_exptl_absorpt_correction_T_max 0.989
_exptl_absorpt_correction_T_min 0.985
_exptl_absorpt_correction_type gaussian
_exptl_absorpt_process_details
;
CrysAlisPro, Agilent Technologies,
Version 1.171.37.31 (release 14-01-2014 CrysAlis171 .NET)
(compiled Jan 14 2014,18:38:05)
Numerical absorption correction based on gaussian integration over
a multifaceted crystal model;
Empirical absorption correction using spherical harmonics,
implemented in SCALE3 ABSPACK scaling algorithm.
;
_exptl_crystal_colour colorless
_exptl_crystal_density_diffrn 1.295
_exptl_crystal_description
;
;
_exptl_crystal_F_000 4664
_exptl_crystal_size_max 0.11
_exptl_crystal_size_mid 0.09
_exptl_crystal_size_min 0.08
_platon_squeeze_details
;
Approximately 71% of the unit cell volume comprises a large region of
disordered solvent which could not be modelled as discrete atomic sites.
We employed PLATON SQUEEZE to calculate the contribution to the diffraction
from the solvent region. SQUEEZE estimated a total count of 2544 electrons
per unit cell, and thereby produced a set of solvent-free diffraction
intensities. The final formula was calculated from the elemental analysis data.
;
_refine_diff_density_max 0.838
_refine_diff_density_min -1.027
_refine_diff_density_rms 0.088
_refine_ls_extinction_method none
_refine_ls_goodness_of_fit_ref 0.907
_refine_ls_hydrogen_treatment constr
_refine_ls_matrix_type full
_refine_ls_number_parameters 154
_refine_ls_number_reflns 5732
_refine_ls_number_restraints 0
_refine_ls_restrained_S_all 0.907
_refine_ls_R_factor_all 0.0841
_refine_ls_R_factor_gt 0.0520
_refine_ls_shift/su_max 0.000
_refine_ls_shift/su_mean 0.000
_refine_ls_structure_factor_coef Fsqd
_refine_ls_weighting_details 'w=1/[\s^2^(Fo^2^)+(0.0702P)^2^] where P=(Fo^2^+2Fc^2^)/3'
_refine_ls_weighting_scheme calc
_refine_ls_wR_factor_gt 0.1241
_refine_ls_wR_factor_ref 0.1339
_reflns_Friedel_coverage 0.000
_reflns_number_gt 3388
_reflns_number_total 5732
_reflns_threshold_expression 'I > 2\s(I)'
_cod_data_source_file HfMOF_All.cif
_cod_data_source_block HfMOF_ambient
_cod_original_cell_volume 11779.6(12)
_cod_database_code 4131832
_platon_squeeze_void_probe_radius 1.20
_shelx_space_group_comment
;
The symmetry employed for this shelxl refinement is uniquely defined
by the following loop, which should always be used as a source of
symmetry information in preference to the above space-group names.
They are only intended as comments.
;
_olex2_refinement_description
;
1. Fixed Uiso
 At 1.2 times of:
  All C(H) groups
 At 1.5 times of:
  All C(H,H,H) groups
2. Others
 Fixed Sof: H8A(0.5) H8B(0.5) H8C(0.5)
3.a Me refined with riding coordinates:
 C4(H4A,H4B,H4C), C8(H8A,H8B,H8C)
3.b Aromatic/amide H refined with riding coordinates:
 C6(H6), C9(H9), C11(H11), C12(H12)
;
_shelx_shelxl_version_number 2014/7
_olex2_submission_special_instructions 'No special instructions were received'

loop_
_space_group_symop_operation_xyz
'x, y, z'
'-y, x, z'
'-x, -y, z'
'y, -x, z'
'x+1/2, -y+1/2, -z+1/2'
'-x+1/2, y+1/2, -z+1/2'
'y+1/2, x+1/2, -z+1/2'
'-y+1/2, -x+1/2, -z+1/2'
'-x, -y, -z'
'y, -x, -z'
'x, y, -z'
'-y, x, -z'
'-x-1/2, y-1/2, z-1/2'
'x-1/2, -y-1/2, z-1/2'
'-y-1/2, -x-1/2, z-1/2'
'y-1/2, x-1/2, z-1/2'

loop_
_atom_site_label
_atom_site_type_symbol
_atom_site_fract_x
_atom_site_fract_y
_atom_site_fract_z
_atom_site_U_iso_or_equiv
_atom_site_adp_type
_atom_site_occupancy
_atom_site_site_symmetry_order
_atom_site_calc_flag
_atom_site_refinement_flags_posn
_atom_site_refinement_flags_adp
_atom_site_refinement_flags_occupancy
Hf1 Hf 0.04583(3) 0.12374(3) 0.0000 0.06003(16) Uani 1 2 d S T P
Hf2 Hf 0.0000 0.0000 0.07361(2) 0.05289(17) Uani 1 4 d S T P
O1 O 0.0325(2) 0.0924(2) 0.10797(13) 0.0608(11) Uani 1 1 d . . .
O2 O -0.0104(5) 0.2270(4) 0.0000 0.097(3) Uani 1 2 d S T P
O3 O 0.0844(3) 0.0393(3) 0.03642(16) 0.098(2) Uani 1 1 d . . .
O5 O 0.0628(3) 0.1740(3) 0.06148(13) 0.0870(17) Uani 1 1 d . . .
O6 O 0.1537(4) 0.1655(4) 0.0000 0.086(2) Uani 1 2 d S T P
C1 C 0.0771(4) 0.3651(4) 0.2220(2) 0.0674(18) Uani 1 1 d . . .
C2 C 0.0760(4) 0.3087(4) 0.1901(2) 0.075(2) Uani 1 1 d . . .
C3 C 0.0249(4) 0.4163(4) 0.2220(2) 0.073(2) Uani 1 1 d . . .
C4 C -0.0340(4) 0.4131(4) 0.1918(2) 0.089(2) Uani 1 1 d . . .
H4A H -0.0655 0.4525 0.1959 0.133 Uiso 1 1 calc R . .
H4B H -0.0147 0.4153 0.1650 0.133 Uiso 1 1 calc R . .
H4C H -0.0597 0.3696 0.1951 0.133 Uiso 1 1 calc R . .
C5 C 0.0275(4) 0.4725(4) 0.2500 0.066(3) Uani 1 2 d S T P
C6 C 0.0536(5) 0.2400(4) 0.1992(2) 0.103(3) Uani 1 1 d . . .
H6 H 0.0442 0.2272 0.2258 0.123 Uiso 1 1 calc R . .
C7 C 0.1321(4) 0.3679(4) 0.2500 0.072(3) Uani 1 2 d S T P
C8 C 0.1868(5) 0.3132(5) 0.2500 0.120(5) Uani 1 2 d S T P
H8A H 0.1771 0.2795 0.2290 0.180 Uiso 0.5 1 calc R . .
H8B H 0.2323 0.3346 0.2453 0.180 Uiso 0.5 1 calc R . .
H8C H 0.1871 0.2895 0.2757 0.180 Uiso 0.5 1 calc R . .
C9 C 0.0957(5) 0.3229(4) 0.1505(2) 0.092(3) Uani 1 1 d . . .
H9 H 0.1134 0.3675 0.1441 0.110 Uiso 1 1 calc R . .
C10 C 0.0523(4) 0.1531(4) 0.09653(18) 0.072(2) Uani 1 1 d . . .
C11 C 0.0900(5) 0.2728(4) 0.1202(2) 0.098(3) Uani 1 1 d . . .
H11 H 0.1037 0.2834 0.0939 0.117 Uiso 1 1 calc R . .
C12 C 0.0454(6) 0.1912(5) 0.1685(2) 0.107(3) Uani 1 1 d . . .
H12 H 0.0271 0.1466 0.1743 0.128 Uiso 1 1 calc R . .
C13 C 0.0640(4) 0.2077(4) 0.12952(19) 0.073(2) Uani 1 1 d . . .

loop_
_atom_site_aniso_label
_atom_site_aniso_U_11
_atom_site_aniso_U_22
_atom_site_aniso_U_33
_atom_site_aniso_U_23
_atom_site_aniso_U_13
_atom_site_aniso_U_12
Hf1 0.0808(4) 0.0668(3) 0.03244(17) 0.000 0.000 -0.0067(2)
Hf2 0.0651(2) 0.0651(2) 0.0285(2) 0.000 0.000 0.000
O1 0.085(3) 0.053(3) 0.0443(19) -0.0061(19) -0.006(2) -0.011(2)
O2 0.170(8) 0.061(5) 0.062(4) 0.000 0.000 0.024(4)
O3 0.143(5) 0.086(4) 0.064(3) 0.034(3) 0.054(3) 0.042(3)
O5 0.141(5) 0.079(4) 0.040(2) -0.017(2) 0.006(3) -0.038(3)
O6 0.099(6) 0.097(6) 0.061(4) 0.000 0.000 -0.016(4)
C1 0.087(5) 0.067(5) 0.049(3) -0.008(3) -0.004(3) 0.004(3)
C2 0.100(6) 0.082(5) 0.044(3) -0.022(3) -0.012(3) -0.012(4)
C3 0.093(6) 0.078(5) 0.049(3) -0.003(3) -0.003(3) -0.031(4)
C4 0.107(6) 0.091(6) 0.069(4) -0.004(4) -0.025(5) -0.019(5)
C5 0.075(4) 0.075(4) 0.046(4) 0.002(3) 0.002(3) -0.027(4)
C6 0.185(10) 0.079(6) 0.044(3) -0.012(4) 0.020(5) -0.040(6)
C7 0.083(4) 0.083(4) 0.049(4) -0.015(4) -0.015(4) 0.010(5)
C8 0.144(8) 0.144(8) 0.073(7) -0.017(7) -0.017(7) 0.038(10)
C9 0.149(8) 0.077(6) 0.050(3) -0.006(4) 0.006(4) -0.041(5)
C10 0.100(6) 0.085(5) 0.032(3) -0.011(3) -0.005(3) -0.010(4)
C11 0.176(10) 0.078(6) 0.040(3) -0.010(4) 0.007(4) -0.019(5)
C12 0.191(10) 0.090(6) 0.040(3) -0.012(4) -0.001(5) -0.046(6)
C13 0.103(6) 0.077(5) 0.038(3) -0.015(3) -0.006(3) 0.002(4)

loop_
_atom_type_symbol
_atom_type_description
_atom_type_scat_dispersion_real
_atom_type_scat_dispersion_imag
_atom_type_scat_source
C C 0.0181 0.0091 'International Tables Vol C Tables 4.2.6.8 and 6.1.1.4'
H H 0.0000 0.0000 'International Tables Vol C Tables 4.2.6.8 and 6.1.1.4'
O O 0.0492 0.0322 'International Tables Vol C Tables 4.2.6.8 and 6.1.1.4'
Hf Hf -6.1794 4.9776 'International Tables Vol C Tables 4.2.6.8 and 6.1.1.4'
N N 0.0311 0.0180 'International Tables Vol C Tables 4.2.6.8 and 6.1.1.4'

loop_
_geom_angle_atom_site_label_1
_geom_angle_atom_site_label_2
_geom_angle_atom_site_label_3
_geom_angle
_geom_angle_site_symmetry_1
_geom_angle_site_symmetry_3
Hf1 Hf1 Hf1 90.0 10 2
Hf2 Hf1 Hf1 59.633(5) . 10
Hf2 Hf1 Hf1 59.633(5) 9 2
Hf2 Hf1 Hf1 59.633(5) . 2
Hf2 Hf1 Hf1 59.633(5) 9 10
Hf2 Hf1 Hf2 88.723(16) 9 .
O2 Hf1 Hf1 176.1(3) . 10
O2 Hf1 Hf1 86.1(3) . 2
O2 Hf1 Hf2 118.04(16) . .
O2 Hf1 Hf2 118.04(16) . 9
O2 Hf1 O5 72.56(18) . 11
O2 Hf1 O5 72.56(18) . .
O3 Hf1 Hf1 89.88(18) . 2
O3 Hf1 Hf1 89.88(18) 12 10
O3 Hf1 Hf1 34.53(14) 11 10
O3 Hf1 Hf1 89.88(18) 11 2
O3 Hf1 Hf1 89.88(18) 2 10
O3 Hf1 Hf1 34.25(13) 2 2
O3 Hf1 Hf1 34.52(14) . 10
O3 Hf1 Hf1 34.25(13) 12 2
O3 Hf1 Hf2 88.54(17) 2 9
O3 Hf1 Hf2 35.66(15) 12 9
O3 Hf1 Hf2 35.52(15) 11 9
O3 Hf1 Hf2 35.52(15) . .
O3 Hf1 Hf2 88.78(18) . 9
O3 Hf1 Hf2 88.78(18) 11 .
O3 Hf1 Hf2 35.66(15) 2 .
O3 Hf1 Hf2 88.54(17) 12 .
O3 Hf1 O2 145.27(14) . .
O3 Hf1 O2 86.9(3) 2 .
O3 Hf1 O2 145.27(14) 11 .
O3 Hf1 O2 86.9(3) 12 .
O3 Hf1 O3 108.4(4) . 12
O3 Hf1 O3 71.2(3) . 2
O3 Hf1 O3 108.4(4) 11 2
O3 Hf1 O3 71.2(3) 11 12
O3 Hf1 O3 69.1(3) . 11
O3 Hf1 O3 68.5(3) 12 2
O3 Hf1 O5 140.7(2) . 11
O3 Hf1 O5 139.15(19) 2 11
O3 Hf1 O5 75.9(2) 11 11
O3 Hf1 O5 75.3(2) 12 11
O3 Hf1 O5 139.15(19) 12 .
O3 Hf1 O5 75.9(2) . .
O3 Hf1 O5 140.7(2) 11 .
O3 Hf1 O5 75.3(2) 2 .
O3 Hf1 O6 145.58(13) 2 .
O3 Hf1 O6 87.2(3) 11 .
O3 Hf1 O6 145.58(13) 12 .
O3 Hf1 O6 87.2(3) . .
O5 Hf1 Hf1 107.66(14) 11 2
O5 Hf1 Hf1 108.73(16) 11 10
O5 Hf1 Hf1 107.66(14) . 2
O5 Hf1 Hf1 108.73(16) . 10
O5 Hf1 Hf2 71.85(13) . .
O5 Hf1 Hf2 160.55(13) . 9
O5 Hf1 Hf2 71.85(13) 11 9
O5 Hf1 Hf2 160.56(13) 11 .
O5 Hf1 O5 127.6(3) 11 .
O6 Hf1 Hf1 86.5(2) . 10
O6 Hf1 Hf1 176.5(2) . 2
O6 Hf1 Hf2 118.28(14) . 9
O6 Hf1 Hf2 118.28(14) . .
O6 Hf1 O2 97.4(3) . .
O6 Hf1 O5 73.54(16) . .
O6 Hf1 O5 73.54(16) . 11
Hf1 Hf2 Hf1 91.277(16) 2 10
Hf1 Hf2 Hf1 60.735(9) 9 2
Hf1 Hf2 Hf1 60.734(9) . 10
Hf1 Hf2 Hf1 91.277(16) . 9
Hf1 Hf2 Hf1 60.735(9) 9 10
Hf1 Hf2 Hf1 60.735(9) . 2
O1 Hf2 Hf1 110.87(12) 2 9
O1 Hf2 Hf1 112.12(12) 4 9
O1 Hf2 Hf1 167.22(12) 2 10
O1 Hf2 Hf1 167.22(12) 3 .
O1 Hf2 Hf1 75.97(12) 4 10
O1 Hf2 Hf1 112.12(12) 2 .
O1 Hf2 Hf1 167.22(12) . 9
O1 Hf2 Hf1 110.87(12) . 2
O1 Hf2 Hf1 112.12(12) . 10
O1 Hf2 Hf1 75.97(12) . .
O1 Hf2 Hf1 110.87(12) 3 10
O1 Hf2 Hf1 112.12(12) 3 2
O1 Hf2 Hf1 110.87(12) 4 .
O1 Hf2 Hf1 75.97(12) 2 2
O1 Hf2 Hf1 167.22(12) 4 2
O1 Hf2 Hf1 75.97(12) 3 9
O1 Hf2 O1 74.06(11) . 4
O1 Hf2 O1 116.8(2) 4 2
O1 Hf2 O1 74.06(11) . 2
O1 Hf2 O1 116.8(2) . 3
O1 Hf2 O1 74.06(11) 4 3
O1 Hf2 O1 74.06(11) 3 2
O3 Hf2 Hf1 35.18(14) 2 2
O3 Hf2 Hf1 90.62(17) 2 9
O3 Hf2 Hf1 90.86(17) 2 10
O3 Hf2 Hf1 90.62(17) . 2
O3 Hf2 Hf1 35.18(14) . .
O3 Hf2 Hf1 35.60(15) 3 2
O3 Hf2 Hf1 35.60(15) . 10
O3 Hf2 Hf1 90.86(17) 3 .
O3 Hf2 Hf1 90.86(17) . 9
O3 Hf2 Hf1 35.60(15) 2 .
O3 Hf2 Hf1 35.18(14) 4 10
O3 Hf2 Hf1 35.18(14) 3 9
O3 Hf2 Hf1 90.62(17) 4 .
O3 Hf2 Hf1 35.60(15) 4 9
O3 Hf2 Hf1 90.62(17) 3 10
O3 Hf2 Hf1 90.86(17) 4 2
O3 Hf2 O1 78.6(2) 3 2
O3 Hf2 O1 79.2(2) 4 4
O3 Hf2 O1 78.6(2) 4 3
O3 Hf2 O1 142.02(18) 4 2
O3 Hf2 O1 78.6(2) . 4
O3 Hf2 O1 79.2(2) 2 2
O3 Hf2 O1 142.02(18) . 3
O3 Hf2 O1 143.09(18) . 2
O3 Hf2 O1 142.02(18) 2 4
O3 Hf2 O1 142.01(18) 3 .
O3 Hf2 O1 79.2(2) 3 3
O3 Hf2 O1 143.09(18) 4 .
O3 Hf2 O1 143.09(18) 2 3
O3 Hf2 O1 78.6(2) 2 .
O3 Hf2 O1 79.2(2) . .
O3 Hf2 O1 143.09(18) 3 4
O3 Hf2 O3 70.78(18) 2 .
O3 Hf2 O3 70.78(18) 4 .
O3 Hf2 O3 110.0(4) 3 .
O3 Hf2 O3 70.78(18) 3 2
O3 Hf2 O3 110.0(4) 4 2
O3 Hf2 O3 70.78(18) 3 4
C10 O1 Hf2 131.0(4) . .
Hf1 O3 Hf1 111.2(2) . 10
Hf1 O3 Hf2 109.3(3) . .
Hf1 O3 Hf2 108.7(3) 10 .
C10 O5 Hf1 133.1(5) . .
C3 C1 C2 119.2(7) . .
C3 C1 C7 120.4(7) . .
C7 C1 C2 120.3(7) . .
C6 C2 C1 120.6(7) . .
C9 C2 C1 121.6(7) . .
C9 C2 C6 117.8(7) . .
C1 C3 C4 120.1(7) . .
C1 C3 C5 120.2(7) . .
C5 C3 C4 119.7(8) . .
C3 C5 C3 119.0(10) . 8
C3 C5 C5 120.5(5) . 3_565
C3 C5 C5 120.5(5) 8 3_565
C12 C6 C2 119.6(7) . .
C1 C7 C1 119.9(9) 8 .
C1 C7 C8 120.0(5) 8 .
C1 C7 C8 120.0(5) . .
C11 C9 C2 122.0(7) . .
O1 C10 C13 116.3(6) . .
O5 C10 O1 128.0(6) . .
O5 C10 C13 115.7(7) . .
C13 C11 C9 119.0(7) . .
C13 C12 C6 120.8(8) . .
C11 C13 C10 120.2(6) . .
C11 C13 C12 120.6(7) . .
C12 C13 C10 119.1(7) . .

loop_
_geom_bond_atom_site_label_1
_geom_bond_atom_site_label_2
_geom_bond_distance
_geom_bond_site_symmetry_2
Hf1 Hf1 3.5213(7) 2
Hf1 Hf1 3.5213(7) 10
Hf1 Hf2 3.4827(5) .
Hf1 Hf2 3.4827(5) 9
Hf1 O2 2.219(7) .
Hf1 O3 2.126(5) 11
Hf1 O3 2.141(5) 2
Hf1 O3 2.126(5) .
Hf1 O3 2.141(5) 12
Hf1 O5 2.267(4) .
Hf1 O5 2.267(4) 11
Hf1 O6 2.183(8) .
Hf2 Hf1 3.4827(5) 10
Hf2 Hf1 3.4827(5) 2
Hf2 Hf1 3.4827(5) 9
Hf2 O1 2.169(4) .
Hf2 O1 2.169(4) 2
Hf2 O1 2.169(4) 4
Hf2 O1 2.169(4) 3
Hf2 O3 2.144(5) .
Hf2 O3 2.144(5) 4
Hf2 O3 2.144(5) 2
Hf2 O3 2.144(5) 3
O1 C10 1.264(8) .
O3 Hf1 2.141(5) 10
O5 C10 1.241(8) .
C1 C2 1.500(9) .
C1 C3 1.380(10) .
C1 C7 1.394(9) .
C2 C6 1.396(11) .
C2 C9 1.388(10) .
C3 C4 1.496(10) .
C3 C5 1.410(9) .
C5 C3 1.410(9) 8
C5 C5 1.47(2) 3_565
C6 C12 1.380(10) .
C7 C1 1.393(9) 8
C7 C8 1.460(16) .
C9 C11 1.381(10) .
C10 C13 1.516(9) .
C11 C13 1.358(11) .
C12 C13 1.372(10) .

loop_
_platon_squeeze_void_nr
_platon_squeeze_void_average_x
_platon_squeeze_void_average_y
_platon_squeeze_void_average_z
_platon_squeeze_void_volume
_platon_squeeze_void_count_electrons
_platon_squeeze_void_content
1 -0.013 0.396 -0.003 8379 2162 ' '
